data_7035404
loop_
_publ_author_name
'Kochem, Am\'elie'
'Gellon, Gis\`ele'
'Jarjayes, Olivier'
'Philouze, Christian'
'du Moulinet d'Hardemare, Amaury'
'van Gastel, Maurice'
'Thomas, Fabrice'

_publ_section_title
;
 Nickel(ii) radical complexes of thiosemicarbazone ligands appended by
 salicylidene, aminophenol and aminothiophenol moieties.
;
_journal_issue 28
_journal_name_full 'Dalton transactions (Cambridge, England : 2003)'
_journal_page_first 12743
_journal_page_last 12756
_journal_paper_doi 10.1039/c5dt00944h
_journal_volume 44
_journal_year 2015
_chemical_formula_moiety 'C20 H30 N4 Ni S2'
_chemical_formula_sum 'C20 H30 N4 Ni S2'
_chemical_formula_weight 449.31
_chemical_name_systematic
;
 ? 
;
_space_group_crystal_system orthorhombic
_space_group_IT_number 62
_space_group_name_Hall '-P 2ac 2n'
_space_group_name_H-M_alt 'P n m a'
_symmetry_space_group_name_Hall '-P 2ac 2n'
_symmetry_space_group_name_H-M 'P n m a'
_atom_sites_solution_hydrogens geom
_atom_sites_solution_primary direct
_atom_sites_solution_secondary difmap
_audit_creation_date 2015-01-08
_audit_creation_method
;
  Olex2 1.1
  (compiled Sep 28 2011 20:36:17, GUI svn.r3906)
;
_audit_update_record
;
2015-01-16 deposited with the CCDC.
2015-06-11 downloaded from the CCDC.
;
_cell_angle_alpha 90.00
_cell_angle_beta 90.00
_cell_angle_gamma 90.00
_cell_formula_units_Z 4
_cell_length_a 31.843(4)
_cell_length_b 6.9564(12)
_cell_length_c 10.3257(19)
_cell_measurement_temperature 200
_cell_volume 2287.3(6)
_computing_cell_refinement 'Bruker Enraf Nonius kappa CCD'
_computing_data_collection Collect
_computing_data_reduction EvalCCD
_computing_molecular_graphics
;
O. V. Dolomanov, L. J. Bourhis, R. J. Gildea, J. A. K. Howard and H. Puschmann,
OLEX2: a complete structure solution, refinement and analysis program.
J. Appl. Cryst. (2009). 42, 339-341.
;
_computing_publication_material
;
O. V. Dolomanov, L. J. Bourhis, R. J. Gildea, J. A. K. Howard and H. Puschmann,
OLEX2: a complete structure solution, refinement and analysis program.
J. Appl. Cryst. (2009). 42, 339-341.
;
_computing_structure_refinement
;
SHELXL, G.M. Sheldrick, Acta Cryst.
(2008). A64, 112-122
;
_computing_structure_solution 'SHELXS-97 (Sheldrick, 1990)'
_diffrn_ambient_temperature 200.0
_diffrn_detector 'CCD area detector'
_diffrn_detector_type KappaCCD
_diffrn_measured_fraction_theta_full 0.984
_diffrn_measured_fraction_theta_max 0.984
_diffrn_measurement_device_type 'Bruker kappaCCD'
_diffrn_measurement_method 'Phi and omega scans'
_diffrn_radiation_detector CCD
_diffrn_radiation_monochromator graphite
_diffrn_radiation_probe x-ray
_diffrn_radiation_type MoK\a
_diffrn_radiation_wavelength 0.71073
_diffrn_reflns_av_R_equivalents 0.0405
_diffrn_reflns_av_unetI/netI 0.0337
_diffrn_reflns_limit_h_max 37
_diffrn_reflns_limit_h_min -40
_diffrn_reflns_limit_k_max 8
_diffrn_reflns_limit_k_min -8
_diffrn_reflns_limit_l_max 13
_diffrn_reflns_limit_l_min -12
_diffrn_reflns_number 16071
_diffrn_reflns_theta_full 27.01
_diffrn_reflns_theta_max 27.01
_diffrn_reflns_theta_min 3.76
_diffrn_source 'Enraf Nonius FR590'
_diffrn_source_target Mo
_diffrn_source_type 'fine-focus sealed tube'
_exptl_absorpt_coefficient_mu 1.042
_exptl_absorpt_correction_T_max 1
_exptl_absorpt_correction_T_min 0.598507
_exptl_absorpt_correction_type multi-scan
_exptl_absorpt_process_details
;
SADABS-2004/1 (Bruker,2004) was used for absorption correction.
R(int) was 0.0733 before and 0.0318 after correction.
The Ratio of minimum to maximum transmission is 0.5985.
The \l/2 correction factor is 0.0015.
;
_exptl_crystal_colour brown
_exptl_crystal_colour_primary brown
_exptl_crystal_density_diffrn 1.305
_exptl_crystal_density_method 'not measured'
_exptl_crystal_description plate
_exptl_crystal_F_000 952
_exptl_crystal_size_max 0.4
_exptl_crystal_size_mid 0.2
_exptl_crystal_size_min 0.16
_refine_diff_density_max 0.714
_refine_diff_density_min -0.491
_refine_diff_density_rms 0.062
_refine_ls_extinction_method none
_refine_ls_goodness_of_fit_ref 1.047
_refine_ls_hydrogen_treatment constr
_refine_ls_matrix_type full
_refine_ls_number_parameters 224
_refine_ls_number_reflns 2662
_refine_ls_number_restraints 413
_refine_ls_restrained_S_all 0.993
_refine_ls_R_factor_all 0.0666
_refine_ls_R_factor_gt 0.0439
_refine_ls_shift/su_max 0.001
_refine_ls_shift/su_mean 0.000
_refine_ls_structure_factor_coef Fsqd
_refine_ls_weighting_details 'calc w=1/[\s^2^(Fo^2^)+(0.0649P)^2^+1.2099P] where P=(Fo^2^+2Fc^2^)/3'
_refine_ls_weighting_scheme calc
_refine_ls_wR_factor_gt 0.1089
_refine_ls_wR_factor_ref 0.1196
_reflns_number_gt 2005
_reflns_number_total 2662
_reflns_threshold_expression >2sigma(I)
_cod_data_source_file c5dt00944h2.cif
_cod_data_source_block sad2
_cod_depositor_comments 'Adding full bibliography for 7035402--7035404.cif.'
_cod_original_cell_volume 2287.3(7)
_cod_database_code 7035404
_olex2_submission_special_instructions 'No special instructions were received'

loop_
_space_group_symop_id
_space_group_symop_operation_xyz
1 'x, y, z'
2 '-x+1/2, -y, z+1/2'
3 'x+1/2, -y+1/2, -z+1/2'
4 '-x, y+1/2, -z'
5 '-x, -y, -z'
6 'x-1/2, y, -z-1/2'
7 '-x-1/2, y-1/2, z-1/2'
8 'x, -y-1/2, z'

loop_
_atom_site_label
_atom_site_type_symbol
_atom_site_fract_x
_atom_site_fract_y
_atom_site_fract_z
_atom_site_U_iso_or_equiv
_atom_site_adp_type
_atom_site_occupancy
_atom_site_symmetry_multiplicity
_atom_site_calc_flag
_atom_site_refinement_flags
_atom_site_disorder_assembly
_atom_site_disorder_group
Ni1 Ni 0.721937(13) 0.7500 0.59815(4) 0.03846(17) Uani 1 2 d SDU . .
S2 S 0.65706(3) 0.7500 0.55351(9) 0.0533(3) Uani 1 2 d SU A .
S1B S 0.7403(2) 0.7500 0.3890(8) 0.0392(11) Uani 0.516(10) 2 d SPU A 2
N1 N 0.70957(9) 0.7500 0.7759(3) 0.0363(6) Uani 1 2 d SU A .
N2B N 0.7777(3) 0.7500 0.6385(13) 0.038(2) Uani 0.516(10) 2 d SPDU A 2
N3B N 0.8087(3) 0.7500 0.5476(12) 0.037(2) Uani 0.516(10) 2 d SPDU A 2
N4B N 0.8216(3) 0.7500 0.3303(10) 0.0382(19) Uani 0.516(10) 2 d SPU A 2
H4B H 0.8113 0.7500 0.2512 0.046 Uiso 0.516(10) 2 calc SPR A 2
C1 C 0.63697(10) 0.7500 0.7140(3) 0.0366(7) Uani 1 2 d SU . .
C2 C 0.59370(11) 0.7500 0.7431(3) 0.0416(8) Uani 1 2 d SU A .
C3 C 0.58234(12) 0.7500 0.8723(4) 0.0483(9) Uani 1 2 d SU . .
H3 H 0.5533 0.7500 0.8928 0.058 Uiso 1 2 calc SRD A .
C4 C 0.61092(13) 0.7500 0.9740(3) 0.0517(9) Uani 1 2 d SU A .
C5 C 0.65332(12) 0.7500 0.9436(4) 0.0495(9) Uani 1 2 d SU . .
H5 H 0.6735 0.7500 1.0113 0.059 Uiso 1 2 calc SRD A .
C6 C 0.66656(10) 0.7500 0.8162(3) 0.0353(7) Uani 1 2 d SU A .
C14 C 0.59598(16) 0.7500 1.1161(4) 0.0784(15) Uani 1 2 d SDU . .
C11 C 0.55905(12) 0.7500 0.6368(4) 0.0573(10) Uani 1 2 d SU . .
C12 C 0.51450(13) 0.7500 0.6977(5) 0.0828(16) Uani 1 2 d SU A .
H12A H 0.5093 0.6260 0.7398 0.124 Uiso 0.50 1 calc PR B -1
H12B H 0.4935 0.7708 0.6297 0.124 Uiso 0.50 1 calc PRD B -1
H12C H 0.5125 0.8532 0.7620 0.124 Uiso 0.50 1 calc PR B -1
C13 C 0.56244(10) 0.5678(6) 0.5539(3) 0.0785(11) Uani 1 1 d U A .
H13A H 0.5904 0.5615 0.5145 0.118 Uiso 1 1 calc R . .
H13B H 0.5411 0.5710 0.4857 0.118 Uiso 1 1 calc R . .
H13C H 0.5580 0.4545 0.6086 0.118 Uiso 1 1 calc R . .
C7 C 0.74367(11) 0.7500 0.8489(4) 0.0427(8) Uani 1 2 d SDU . .
C8B C 0.7818(4) 0.7500 0.7624(18) 0.043(3) Uani 0.516(10) 2 d SPU A 2
C18 C 0.74595(14) 0.7500 0.9935(4) 0.0617(11) Uani 1 2 d SU A .
H18A H 0.7754 0.7553 1.0208 0.093 Uiso 1 2 calc SRD C -1
H18B H 0.7330 0.6324 1.0271 0.093 Uiso 0.50 1 calc PR C -1
H18C H 0.7310 0.8623 1.0274 0.093 Uiso 0.50 1 calc PRD C -1
C19B C 0.8257(7) 0.7500 0.822(2) 0.052(4) Uani 0.516(10) 2 d SPU A 2
H19A H 0.8294 0.6338 0.8745 0.078 Uiso 0.26 1 calc P A 2
H19B H 0.8290 0.8639 0.8769 0.078 Uiso 0.26 1 calc P A 2
H19C H 0.8468 0.7523 0.7529 0.078 Uiso 0.52 2 calc SP A 2
C9B C 0.7942(4) 0.7500 0.4284(11) 0.035(2) Uani 0.516(10) 2 d SPU A 2
C10B C 0.8672(2) 0.7500 0.3444(8) 0.046(2) Uani 0.516(10) 2 d SPU A 2
H10A H 0.8789 0.6386 0.2991 0.069 Uiso 0.258(5) 1 calc PR A 2
H10B H 0.8745 0.7432 0.4364 0.069 Uiso 0.516(10) 2 calc SPR A 2
H10C H 0.8787 0.8683 0.3070 0.069 Uiso 0.258(5) 1 calc PR A 2
C10A C 0.8277(3) 0.7500 0.2408(10) 0.054(2) Uani 0.484(10) 2 d SPU A 1
H10D H 0.8132 0.6324 0.2136 0.082 Uiso 0.242(5) 1 calc PR A 1
H10E H 0.8555 0.7553 0.2002 0.082 Uiso 0.484(10) 2 calc SPR A 1
H10F H 0.8112 0.8623 0.2142 0.082 Uiso 0.242(5) 1 calc PR A 1
N3A N 0.8140(4) 0.7500 0.5899(12) 0.045(3) Uani 0.484(10) 2 d SPDU A 1
C9A C 0.8015(5) 0.7500 0.4666(15) 0.039(3) Uani 0.484(10) 2 d SPDU A 1
N4A N 0.8323(3) 0.7500 0.3794(10) 0.050(2) Uani 0.484(10) 2 d SPU A 1
H4A H 0.8582 0.7500 0.4096 0.060 Uiso 0.484(10) 2 calc SPR A 1
N2A N 0.7775(4) 0.7500 0.6655(16) 0.044(3) Uani 0.484(10) 2 d SPDU A 1
S1A S 0.7496(3) 0.7500 0.4131(8) 0.0400(12) Uani 0.484(10) 2 d SPU A 1
C19A C 0.8253(8) 0.7500 0.862(2) 0.058(5) Uani 0.484(10) 2 d SPDU A 1
H19D H 0.8289 0.8741 0.9056 0.087 Uiso 0.242(5) 1 calc PR A 1
H19E H 0.8487 0.7291 0.8019 0.087 Uiso 0.242(5) 1 calc PR A 1
H19F H 0.8249 0.6469 0.9267 0.087 Uiso 0.242(5) 1 calc PRD A 1
C8A C 0.7853(5) 0.7500 0.7895(16) 0.043(3) Uani 0.484(10) 2 d SPDU A 1
C16 C 0.5637(7) 0.892(3) 1.146(2) 0.224(11) Uani 0.50 1 d PDU A -1
H16A H 0.5409 0.8825 1.0829 0.336 Uiso 0.50 1 calc PR A -1
H16B H 0.5759 1.0212 1.1430 0.336 Uiso 0.50 1 calc PR A -1
H16C H 0.5526 0.8677 1.2333 0.336 Uiso 0.50 1 calc PR A -1
C17 C 0.6330(2) 0.766(4) 1.2093(5) 0.114(4) Uani 0.50 1 d PDU A -1
H17A H 0.6453 0.8946 1.2029 0.171 Uiso 0.50 1 calc PR A -1
H17B H 0.6542 0.6694 1.1868 0.171 Uiso 0.50 1 calc PRD A -1
H17C H 0.6232 0.7439 1.2980 0.171 Uiso 1 2 calc SR A -1
C15 C 0.5778(4) 0.543(2) 1.1363(12) 0.105(4) Uani 0.50 1 d PDU A -1
H15A H 0.5705 0.5252 1.2277 0.158 Uiso 0.50 1 calc PR A -1
H15B H 0.5989 0.4478 1.1108 0.158 Uiso 0.50 1 calc PR A -1
H15C H 0.5526 0.5272 1.0829 0.158 Uiso 0.50 1 calc PR A -1

loop_
_atom_site_aniso_label
_atom_site_aniso_U_11
_atom_site_aniso_U_22
_atom_site_aniso_U_33
_atom_site_aniso_U_23
_atom_site_aniso_U_13
_atom_site_aniso_U_12
Ni1 0.0463(3) 0.0317(2) 0.0373(3) 0.000 0.00341(18) 0.000
S2 0.0489(5) 0.0860(7) 0.0250(5) 0.000 -0.0001(3) 0.000
S1B 0.035(2) 0.0465(14) 0.036(3) 0.000 0.0012(15) 0.000
N1 0.0491(14) 0.0257(12) 0.0342(14) 0.000 -0.0077(11) 0.000
N2B 0.041(4) 0.026(5) 0.047(5) 0.000 0.002(3) 0.000
N3B 0.031(3) 0.037(4) 0.043(6) 0.000 -0.002(4) 0.000
N4B 0.042(4) 0.041(3) 0.032(5) 0.000 0.002(3) 0.000
C1 0.0499(17) 0.0334(16) 0.0266(16) 0.000 -0.0014(13) 0.000
C2 0.0488(17) 0.0456(19) 0.0305(17) 0.000 -0.0010(14) 0.000
C3 0.0487(19) 0.058(2) 0.0384(19) 0.000 0.0056(15) 0.000
C4 0.066(2) 0.064(2) 0.0252(17) 0.000 0.0058(15) 0.000
C5 0.057(2) 0.063(2) 0.0284(18) 0.000 -0.0079(14) 0.000
C6 0.0489(17) 0.0264(15) 0.0306(16) 0.000 -0.0033(13) 0.000
C14 0.081(3) 0.124(4) 0.030(2) 0.000 0.0102(19) 0.000
C11 0.0446(19) 0.089(3) 0.039(2) 0.000 -0.0040(16) 0.000
C12 0.045(2) 0.142(5) 0.061(3) 0.000 -0.003(2) 0.000
C13 0.0657(18) 0.116(3) 0.0538(18) -0.023(2) -0.0103(14) -0.0189(19)
C7 0.0544(19) 0.0228(15) 0.051(2) 0.000 -0.0127(16) 0.000
C8B 0.040(4) 0.032(6) 0.056(6) 0.000 -0.020(4) 0.000
C18 0.066(2) 0.071(3) 0.048(2) 0.000 -0.0217(19) 0.000
C19B 0.045(4) 0.055(6) 0.057(12) 0.000 -0.017(6) 0.000
C9B 0.043(5) 0.024(4) 0.037(6) 0.000 0.001(4) 0.000
C10B 0.043(4) 0.042(4) 0.052(4) 0.000 0.014(3) 0.000
C10A 0.069(5) 0.054(5) 0.041(5) 0.000 0.000(4) 0.000
N3A 0.053(5) 0.046(5) 0.037(5) 0.000 -0.010(4) 0.000
C9A 0.047(6) 0.031(5) 0.039(7) 0.000 -0.009(5) 0.000
N4A 0.060(5) 0.059(5) 0.030(5) 0.000 -0.010(4) 0.000
N2A 0.048(4) 0.037(6) 0.047(5) 0.000 -0.004(3) 0.000
S1A 0.055(4) 0.0377(14) 0.027(2) 0.000 -0.0030(18) 0.000
C19A 0.058(5) 0.064(8) 0.052(13) 0.000 -0.019(7) 0.000
C8A 0.060(5) 0.025(6) 0.043(6) 0.000 -0.012(4) 0.000
C16 0.30(2) 0.297(17) 0.075(8) 0.047(12) 0.098(11) 0.207(19)
C17 0.138(5) 0.176(10) 0.027(2) -0.008(8) 0.005(3) -0.077(10)
C15 0.095(5) 0.189(9) 0.031(5) 0.015(6) 0.022(4) -0.052(6)

loop_
_atom_type_symbol
_atom_type_description
_atom_type_scat_dispersion_real
_atom_type_scat_dispersion_imag
_atom_type_scat_source
C C 0.0033 0.0016 'International Tables Vol C Tables 4.2.6.8 and 6.1.1.4'
H H 0.0000 0.0000 'International Tables Vol C Tables 4.2.6.8 and 6.1.1.4'
N N 0.0061 0.0033 'International Tables Vol C Tables 4.2.6.8 and 6.1.1.4'
Ni Ni 0.3393 1.1124 'International Tables Vol C Tables 4.2.6.8 and 6.1.1.4'
S S 0.1246 0.1234 'International Tables Vol C Tables 4.2.6.8 and 6.1.1.4'

loop_
_geom_angle_atom_site_label_1
_geom_angle_atom_site_label_2
_geom_angle_atom_site_label_3
_geom_angle
_geom_angle_site_symmetry_1
_geom_angle_site_symmetry_3
S2 Ni1 S1B 92.59(17) . .
N1 Ni1 S2 90.47(9) . .
N1 Ni1 S1B 176.95(18) . .
N1 Ni1 N2A 80.6(5) . .
N1 Ni1 S1A 167.4(2) . .
N2B Ni1 S2 179.4(4) . .
N2B Ni1 S1B 88.0(4) . .
N2B Ni1 N1 88.9(4) . .
N2B Ni1 N2A 8.3(8) . .
N2B Ni1 S1A 78.5(4) . .
N2A Ni1 S2 171.1(5) . .
N2A Ni1 S1B 96.3(5) . .
N2A Ni1 S1A 86.7(5) . .
S1A Ni1 S2 102.1(2) . .
S1A Ni1 S1B 9.6(3) . .
C1 S2 Ni1 98.54(11) . .
C9B S1B Ni1 91.8(4) . .
C6 N1 Ni1 119.0(2) . .
C7 N1 Ni1 112.6(3) . .
C7 N1 C6 128.4(3) . .
N3B N2B Ni1 123.3(9) . .
C8B N2B Ni1 109.1(9) . .
C8B N2B N3B 127.7(12) . .
C9B N3B N2B 112.9(10) . .
C9B N4B H4B 117.5 . .
C9B N4B C10B 125.0(9) . .
C10B N4B H4B 117.5 . .
C2 C1 S2 123.4(2) . .
C2 C1 C6 119.4(3) . .
C6 C1 S2 117.1(3) . .
C1 C2 C11 122.8(3) . .
C3 C2 C1 117.5(3) . .
C3 C2 C11 119.7(3) . .
C2 C3 H3 118.0 . .
C2 C3 C4 123.9(4) . .
C4 C3 H3 118.0 . .
C3 C4 C14 121.1(4) . .
C5 C4 C3 117.9(3) . .
C5 C4 C14 121.0(4) . .
C4 C5 H5 119.6 . .
C6 C5 C4 120.8(3) . .
C6 C5 H5 119.6 . .
C1 C6 N1 114.9(3) . .
C5 C6 N1 124.6(3) . .
C5 C6 C1 120.5(3) . .
C4 C14 C15 103.9(5) . 8_575
C4 C14 C15 103.9(5) . .
C16 C14 C4 114.9(9) 8_575 .
C16 C14 C4 114.9(9) . .
C16 C14 C16 85(2) . 8_575
C16 C14 C17 117.3(13) 8_575 .
C16 C14 C17 111.1(13) . .
C16 C14 C17 111.1(13) 8_575 8_575
C16 C14 C17 117.3(13) . 8_575
C16 C14 C15 24.3(13) 8_575 .
C16 C14 C15 109.5(10) . .
C16 C14 C15 109.4(10) 8_575 8_575
C16 C14 C15 24.3(13) . 8_575
C17 C14 C4 111.2(4) . .
C17 C14 C4 111.2(4) 8_575 .
C17 C14 C17 8.3(19) 8_575 .
C17 C14 C15 97.8(11) 8_575 .
C17 C14 C15 105.6(10) . .
C17 C14 C15 105.6(10) 8_575 8_575
C17 C14 C15 97.8(11) . 8_575
C15 C14 C15 133.7(11) . 8_575
C12 C11 C2 111.2(3) . .
C13 C11 C2 110.1(2) . .
C13 C11 C2 110.1(2) 8_575 .
C13 C11 C12 106.9(2) . .
C13 C11 C12 106.9(2) 8_575 .
C13 C11 C13 111.5(4) 8_575 .
C11 C12 H12A 109.5 . .
C11 C12 H12B 109.5 . .
C11 C12 H12C 109.5 . .
H12A C12 H12B 109.5 . .
H12A C12 H12C 109.5 . .
H12B C12 H12C 109.5 . .
C11 C13 H13A 109.5 . .
C11 C13 H13B 109.5 . .
C11 C13 H13C 109.5 . .
H13A C13 H13B 109.5 . .
H13A C13 H13C 109.5 . .
H13B C13 H13C 109.5 . .
N1 C7 C8B 108.9(7) . .
N1 C7 C18 127.5(4) . .
N1 C7 C8A 120.4(7) . .
C18 C7 C8B 123.6(7) . .
C8A C7 C8B 11.5(11) . .
C8A C7 C18 112.0(7) . .
N2B C8B C7 120.5(11) . .
N2B C8B C19B 119.7(15) . .
C7 C8B C19B 119.9(15) . .
C7 C18 H18A 109.5 . .
C7 C18 H18B 109.5 . .
C7 C18 H18C 109.5 . .
C8B C19B H19A 109.5 . .
C8B C19B H19B 109.5 . .
C8B C19B H19C 109.5 . .
H19A C19B H19B 109.5 . .
H19A C19B H19C 109.5 . .
H19B C19B H19C 109.5 . .
N3B C9B S1B 123.9(10) . .
N3B C9B N4B 118.7(11) . .
N4B C9B S1B 117.4(9) . .
N4B C10B H10A 109.5 . .
N4B C10B H10B 109.5 . .
N4B C10B H10C 109.5 . .
H10A C10B H10B 109.5 . .
H10A C10B H10C 109.5 . .
H10B C10B H10C 109.5 . .
H10D C10A H10E 109.5 . .
H10D C10A H10F 109.5 . .
H10E C10A H10F 109.5 . .
N4A C10A H10D 109.5 . .
N4A C10A H10E 109.5 . .
N4A C10A H10F 109.5 . .
C9A N3A N2A 106.6(13) . .
N3A C9A S1A 125.8(13) . .
N4A C9A N3A 115.3(13) . .
N4A C9A S1A 118.9(11) . .
C10A N4A H4A 116.6 . .
C9A N4A C10A 126.7(11) . .
C9A N4A H4A 116.6 . .
N3A N2A Ni1 124.7(11) . .
C8A N2A Ni1 122.5(11) . .
C8A N2A N3A 112.9(12) . .
C9A S1A Ni1 96.3(6) . .
C7 C8A C19A 124.7(16) . .
N2A C8A C7 103.8(12) . .
N2A C8A C19A 131.5(15) . .
C14 C16 H16A 109.5 . .
C14 C16 H16B 109.5 . .
C14 C16 H16C 109.5 . .
C14 C17 H17A 109.5 . .
C14 C17 H17B 109.5 . .
C14 C17 H17C 109.5 . .
C14 C15 H15A 109.5 . .
C14 C15 H15B 109.5 . .
C14 C15 H15C 109.5 . .

loop_
_geom_bond_atom_site_label_1
_geom_bond_atom_site_label_2
_geom_bond_distance
_geom_bond_site_symmetry_2
Ni1 S2 2.1166(11) .
Ni1 S1B 2.238(8) .
Ni1 N1 1.877(3) .
Ni1 N2B 1.824(11) .
Ni1 N2A 1.900(13) .
Ni1 S1A 2.104(9) .
S2 C1 1.776(3) .
S1B C9B 1.764(13) .
N1 C6 1.431(5) .
N1 C7 1.322(5) .
N2B N3B 1.363(12) .
N2B C8B 1.29(2) .
N3B C9B 1.314(13) .
N4B H4B 0.8800 .
N4B C9B 1.336(15) .
N4B C10B 1.459(11) .
C1 C2 1.410(5) .
C1 C6 1.415(5) .
C2 C3 1.382(5) .
C2 C11 1.556(5) .
C3 H3 0.9500 .
C3 C4 1.389(6) .
C4 C5 1.386(6) .
C4 C14 1.542(5) .
C5 H5 0.9500 .
C5 C6 1.382(5) .
C14 C16 1.459(13) .
C14 C16 1.460(14) 8_575
C14 C17 1.525(8) 8_575
C14 C17 1.525(8) .
C14 C15 1.565(12) .
C14 C15 1.565(12) 8_575
C11 C12 1.552(6) .
C11 C13 1.533(4) 8_575
C11 C13 1.533(4) .
C12 H12A 0.9800 .
C12 H12B 0.9800 .
C12 H12C 0.9800 .
C13 H13A 0.9800 .
C13 H13B 0.9800 .
C13 H13C 0.9800 .
C7 C8B 1.508(18) .
C7 C18 1.495(6) .
C7 C8A 1.460(15) .
C8B C19B 1.526(17) .
C18 H18A 0.9800 .
C18 H18B 0.9800 .
C18 H18C 0.9800 .
C19B H19A 0.9800 .
C19B H19B 0.9800 .
C19B H19C 0.9800 .
C10B H10A 0.9800 .
C10B H10B 0.9800 .
C10B H10C 0.9800 .
C10A H10D 0.9800 .
C10A H10E 0.9800 .
C10A H10F 0.9800 .
C10A N4A 1.438(14) .
N3A C9A 1.333(12) .
N3A N2A 1.401(13) .
C9A N4A 1.331(19) .
C9A S1A 1.745(15) .
N4A H4A 0.8800 .
N2A C8A 1.305(19) .
C19A H19D 0.9800 .
C19A H19E 0.9800 .
C19A H19F 0.9800 .
C19A C8A 1.478(15) .
C16 H16A 0.9800 .
C16 H16B 0.9800 .
C16 H16C 0.9800 .
C17 H17A 0.9800 .
C17 H17B 0.9800 .
C17 H17C 0.9800 .
C15 H15A 0.9800 .
C15 H15B 0.9800 .
C15 H15C 0.9800 .
